data_2210496
loop_
_publ_author_name
'Guo, Huan-Mei'
'Jian, Fang-Fang'
'Zhou, Li-You'
'Zhao, Pu-Su'
'Zheng, Jian'

_publ_section_title
;
 3-(4-Fluorophenyl)-1,5-diphenyl-2-pyrazoline
;
_journal_coeditor_code BH2043
_journal_issue 10
_journal_name_full 'Acta Crystallographica Section E'
_journal_page_first o4337
_journal_page_last o4338
_journal_paper_doi 10.1107/S1600536806035653
_journal_volume 62
_journal_year 2006
_chemical_formula_iupac 'C21 H17 F N2'
_chemical_formula_moiety 'C21 H17 F N2'
_chemical_formula_sum 'C21 H17 F N2'
_chemical_formula_weight 316.37
_chemical_name_systematic
;
3-(4-Fluorophenyl)-1,5-diphenyl-2-pyrazoline
;
_space_group_IT_number 2
_symmetry_cell_setting triclinic
_symmetry_space_group_name_Hall '-P 1'
_symmetry_space_group_name_H-M 'P -1'
_atom_sites_solution_hydrogens geom
_atom_sites_solution_primary direct
_atom_sites_solution_secondary difmap
_audit_creation_method SHELXL-97
_cell_angle_alpha 89.44(3)
_cell_angle_beta 71.07(3)
_cell_angle_gamma 76.07(3)
_cell_formula_units_Z 4
_cell_length_a 11.491(2)
_cell_length_b 11.728(2)
_cell_length_c 13.601(3)
_cell_measurement_reflns_used 25
_cell_measurement_temperature 293(2)
_cell_measurement_theta_max 14
_cell_measurement_theta_min 4
_cell_volume 1678.2(7)
_computing_cell_refinement 'CAD-4 Software'
_computing_data_collection 'CAD-4 Software (Enraf--Nonius, 1989)'
_computing_data_reduction 'NRCVAX (Gabe <i>et al.</i>,  1989)'
_computing_molecular_graphics 'SHELXTL/PC (Sheldrick, 1997)'
_computing_publication_material 'WinGX (Farrugia, 1999)'
_computing_structure_refinement 'SHELXL97 (Sheldrick, 1997)'
_computing_structure_solution 'SHELXS97 (Sheldrick, 1997)'
_diffrn_ambient_temperature 293(2)
_diffrn_measured_fraction_theta_full 0.96
_diffrn_measured_fraction_theta_max 0.961
_diffrn_measurement_device_type 'Enraf--Nonius CAD-4'
_diffrn_measurement_method \w
_diffrn_radiation_monochromator graphite
_diffrn_radiation_source 'fine-focus sealed tube'
_diffrn_radiation_type MoK\a
_diffrn_radiation_wavelength 0.71073
_diffrn_reflns_av_R_equivalents 0.0302
_diffrn_reflns_av_sigmaI/netI 0.0505
_diffrn_reflns_limit_h_max 13
_diffrn_reflns_limit_h_min 0
_diffrn_reflns_limit_k_max 13
_diffrn_reflns_limit_k_min -13
_diffrn_reflns_limit_l_max 16
_diffrn_reflns_limit_l_min -16
_diffrn_reflns_number 7526
_diffrn_reflns_theta_full 27.17
_diffrn_reflns_theta_max 27.17
_diffrn_reflns_theta_min 1.59
_diffrn_standards_decay_% <1
_diffrn_standards_interval_count 100
_diffrn_standards_number 3
_exptl_absorpt_coefficient_mu 0.082
_exptl_absorpt_correction_type none
_exptl_crystal_colour colourless
_exptl_crystal_density_diffrn 1.252
_exptl_crystal_density_method 'not measured'
_exptl_crystal_description block
_exptl_crystal_F_000 664
_exptl_crystal_size_max 0.23
_exptl_crystal_size_mid 0.22
_exptl_crystal_size_min 0.19
_refine_diff_density_max 0.177
_refine_diff_density_min -0.160
_refine_ls_extinction_coef 0.023(2)
_refine_ls_extinction_expression Fc^*^=kFc[1+0.001xFc^2^\l^3^/sin(2\q)]^-1/4^
_refine_ls_extinction_method SHELXL97
_refine_ls_goodness_of_fit_ref 1.007
_refine_ls_hydrogen_treatment constr
_refine_ls_matrix_type full
_refine_ls_number_parameters 434
_refine_ls_number_reflns 7160
_refine_ls_number_restraints 0
_refine_ls_restrained_S_all 1.007
_refine_ls_R_factor_all 0.1274
_refine_ls_R_factor_gt 0.0496
_refine_ls_shift/su_max 0.000
_refine_ls_shift/su_mean 0.000
_refine_ls_structure_factor_coef Fsqd
_refine_ls_weighting_details 'calc w=1/[\s^2^(Fo^2^)+(0.0765P)^2^+0.0731P] where P=(Fo^2^+2Fc^2^)/3'
_refine_ls_weighting_scheme calc
_refine_ls_wR_factor_gt 0.1259
_refine_ls_wR_factor_ref 0.1562
_reflns_number_gt 3538
_reflns_number_total 7160
_reflns_threshold_expression I>2\s(I)
_cod_data_source_file bh2043.cif
_cod_data_source_block I
_cod_original_cell_volume 1678.2(6)
_cod_database_code 2210496
_cod_database_fobs_code 2210496

loop_
_symmetry_equiv_pos_as_xyz
'x, y, z'
'-x, -y, -z'

loop_
_atom_site_type_symbol
_atom_site_label
_atom_site_fract_x
_atom_site_fract_y
_atom_site_fract_z
_atom_site_U_iso_or_equiv
_atom_site_adp_type
_atom_site_calc_flag
_atom_site_refinement_flags
_atom_site_occupancy
F F1 0.08741(14) 0.82353(14) 0.43046(13) 0.1086(5) Uani d . 1
N N1 0.64631(16) 0.30448(15) 0.15456(13) 0.0624(5) Uani d . 1
N N2 0.53209(15) 0.38750(14) 0.17898(13) 0.0570(4) Uani d . 1
C C1 0.6245(2) 0.24634(18) -0.00762(16) 0.0632(6) Uani d . 1
H H1A 0.5440 0.2975 0.0109 0.076 Uiso calc R 1
C C2 0.6727(2) 0.1776(2) -0.10045(19) 0.0837(7) Uani d . 1
H H2B 0.6235 0.1828 -0.1436 0.100 Uiso calc R 1
C C3 0.7909(3) 0.1021(3) -0.1304(2) 0.0984(9) Uani d . 1
H H3A 0.8219 0.0554 -0.1928 0.118 Uiso calc R 1
C C4 0.8628(2) 0.0965(2) -0.0668(2) 0.0896(8) Uani d . 1
H H4A 0.9440 0.0464 -0.0871 0.108 Uiso calc R 1
C C5 0.8169(2) 0.1641(2) 0.02737(18) 0.0708(6) Uani d . 1
H H5A 0.8671 0.1589 0.0697 0.085 Uiso calc R 1
C C6 0.6958(2) 0.23943(17) 0.05826(16) 0.0570(5) Uani d . 1
C C7 0.7188(2) 0.31911(18) 0.22277(16) 0.0609(6) Uani d . 1
H H7A 0.7964 0.3415 0.1819 0.073 Uiso calc R 1
C C8 0.75378(19) 0.20678(17) 0.27632(15) 0.0559(5) Uani d . 1
C C9 0.8733(2) 0.1669(2) 0.28213(19) 0.0803(7) Uani d . 1
H H9A 0.9345 0.2083 0.2535 0.096 Uiso calc R 1
C C10 0.9035(3) 0.0634(3) 0.3315(2) 0.1008(10) Uani d . 1
H H10A 0.9851 0.0365 0.3347 0.121 Uiso calc R 1
C C11 0.8147(3) 0.0016(2) 0.3749(2) 0.0949(9) Uani d . 1
H H11A 0.8360 -0.0671 0.4067 0.114 Uiso calc R 1
C C12 0.6962(3) 0.0412(2) 0.37099(19) 0.0842(7) Uani d . 1
H H12A 0.6350 0.0005 0.4014 0.101 Uiso calc R 1
C C13 0.6651(2) 0.14355(19) 0.32141(17) 0.0662(6) Uani d . 1
H H13A 0.5831 0.1696 0.3187 0.079 Uiso calc R 1
C C14 0.6277(2) 0.42368(18) 0.29869(18) 0.0679(6) Uani d . 1
H H14A 0.6022 0.4009 0.3698 0.081 Uiso calc R 1
H H14B 0.6664 0.4891 0.2956 0.081 Uiso calc R 1
C C15 0.51749(19) 0.45446(16) 0.25977(15) 0.0532(5) Uani d . 1
C C16 0.40352(19) 0.54965(16) 0.30510(15) 0.0532(5) Uani d . 1
C C17 0.3937(2) 0.62659(19) 0.38623(18) 0.0693(6) Uani d . 1
H H17A 0.4607 0.6159 0.4123 0.083 Uiso calc R 1
C C18 0.2875(2) 0.7183(2) 0.42920(19) 0.0771(7) Uani d . 1
H H18A 0.2822 0.7691 0.4835 0.093 Uiso calc R 1
C C19 0.1923(2) 0.7319(2) 0.39032(18) 0.0723(6) Uani d . 1
C C20 0.1959(2) 0.6575(2) 0.3114(2) 0.0867(8) Uani d . 1
H H20A 0.1275 0.6684 0.2870 0.104 Uiso calc R 1
C C21 0.3025(2) 0.5667(2) 0.26910(18) 0.0763(7) Uani d . 1
H H21A 0.3062 0.5161 0.2153 0.092 Uiso calc R 1
F F2 0.09298(14) 1.31327(13) 0.31110(14) 0.1144(6) Uani d . 1
N N3 0.65692(16) 0.78987(15) 0.26011(13) 0.0614(5) Uani d . 1
N N4 0.54059(15) 0.86991(14) 0.30000(13) 0.0549(4) Uani d . 1
C C22 0.6427(2) 0.73102(17) 0.43473(16) 0.0601(5) Uani d . 1
H H22A 0.5622 0.7819 0.4617 0.072 Uiso calc R 1
C C23 0.6951(2) 0.6627(2) 0.50003(19) 0.0757(7) Uani d . 1
H H23A 0.6495 0.6684 0.5709 0.091 Uiso calc R 1
C C24 0.8135(3) 0.5860(2) 0.4622(2) 0.0868(8) Uani d . 1
H H24A 0.8477 0.5389 0.5065 0.104 Uiso calc R 1
C C25 0.8800(2) 0.5805(2) 0.3582(2) 0.0821(7) Uani d . 1
H H25A 0.9605 0.5295 0.3319 0.098 Uiso calc R 1
C C26 0.8300(2) 0.64944(18) 0.29096(19) 0.0683(6) Uani d . 1
H H26A 0.8775 0.6452 0.2206 0.082 Uiso calc R 1
C C27 0.70956(19) 0.72450(16) 0.32852(16) 0.0541(5) Uani d . 1
C C28 0.72907(19) 0.81449(17) 0.15408(16) 0.0589(5) Uani d . 1
H H28A 0.8048 0.8380 0.1556 0.071 Uiso calc R 1
C C29 0.76881(18) 0.70874(17) 0.07598(15) 0.0529(5) Uani d . 1
C C30 0.8857(2) 0.6824(2) -0.00085(17) 0.0684(6) Uani d . 1
H H30A 0.9414 0.7295 -0.0045 0.082 Uiso calc R 1
C C31 0.9220(2) 0.5872(2) -0.07292(19) 0.0815(7) Uani d . 1
H H31A 1.0017 0.5708 -0.1242 0.098 Uiso calc R 1
C C32 0.8416(3) 0.5167(2) -0.06937(18) 0.0748(7) Uani d . 1
H H32A 0.8667 0.4525 -0.1177 0.090 Uiso calc R 1
C C33 0.7246(2) 0.54148(19) 0.00544(18) 0.0723(6) Uani d . 1
H H33A 0.6692 0.4945 0.0079 0.087 Uiso calc R 1
C C34 0.6878(2) 0.63759(18) 0.07863(16) 0.0626(6) Uani d . 1
H H34A 0.6080 0.6538 0.1296 0.075 Uiso calc R 1
C C35 0.6354(2) 0.92108(18) 0.13170(17) 0.0677(6) Uani d . 1
H H35A 0.6713 0.9888 0.1181 0.081 Uiso calc R 1
H H35B 0.6114 0.9026 0.0728 0.081 Uiso calc R 1
C C36 0.52495(18) 0.94248(16) 0.23027(15) 0.0529(5) Uani d . 1
C C37 0.40919(19) 1.03749(16) 0.25094(16) 0.0527(5) Uani d . 1
C C38 0.3991(2) 1.12207(19) 0.17893(19) 0.0710(6) Uani d . 1
H H38A 0.4657 1.1159 0.1165 0.085 Uiso calc R 1
C C39 0.2926(2) 1.2142(2) 0.1988(2) 0.0827(7) Uani d . 1
H H39A 0.2864 1.2699 0.1504 0.099 Uiso calc R 1
C C40 0.1977(2) 1.2218(2) 0.2898(2) 0.0766(7) Uani d . 1
C C41 0.2020(2) 1.1395(2) 0.3624(2) 0.0842(8) Uani d . 1
H H41A 0.1340 1.1459 0.4238 0.101 Uiso calc R 1
C C42 0.3087(2) 1.0479(2) 0.34238(17) 0.0712(6) Uani d . 1
H H42A 0.3132 0.9923 0.3911 0.085 Uiso calc R 1

loop_
_atom_site_aniso_label
_atom_site_aniso_U_11
_atom_site_aniso_U_22
_atom_site_aniso_U_33
_atom_site_aniso_U_12
_atom_site_aniso_U_13
_atom_site_aniso_U_23
F1 0.0860(10) 0.0963(11) 0.1091(12) 0.0221(9) -0.0181(9) -0.0227(9)
N1 0.0620(11) 0.0566(10) 0.0633(11) -0.0003(9) -0.0238(9) -0.0039(9)
N2 0.0576(11) 0.0520(10) 0.0562(10) -0.0091(8) -0.0152(8) 0.0015(8)
C1 0.0645(13) 0.0592(13) 0.0611(13) -0.0146(11) -0.0149(11) -0.0013(10)
C2 0.0785(17) 0.0968(19) 0.0693(16) -0.0193(15) -0.0174(13) -0.0172(14)
C3 0.090(2) 0.107(2) 0.0771(18) -0.0072(17) -0.0116(16) -0.0343(16)
C4 0.0686(16) 0.0901(19) 0.0846(18) -0.0003(14) -0.0051(15) -0.0170(15)
C5 0.0658(15) 0.0662(14) 0.0698(15) -0.0091(12) -0.0139(12) -0.0021(12)
C6 0.0632(13) 0.0459(11) 0.0561(12) -0.0149(10) -0.0113(11) 0.0019(9)
C7 0.0581(13) 0.0567(13) 0.0668(13) -0.0129(10) -0.0203(11) 0.0021(10)
C8 0.0537(12) 0.0532(12) 0.0559(12) -0.0037(10) -0.0181(10) -0.0067(10)
C9 0.0562(14) 0.0999(19) 0.0755(16) -0.0018(13) -0.0221(12) 0.0026(14)
C10 0.082(2) 0.117(2) 0.0733(18) 0.0367(18) -0.0293(16) -0.0077(17)
C11 0.133(3) 0.0651(17) 0.0682(17) 0.0183(18) -0.0400(18) -0.0067(13)
C12 0.127(2) 0.0622(15) 0.0764(17) -0.0324(16) -0.0448(16) 0.0080(13)
C13 0.0732(15) 0.0600(13) 0.0720(14) -0.0171(12) -0.0325(12) 0.0009(11)
C14 0.0767(15) 0.0497(12) 0.0789(15) -0.0087(11) -0.0330(13) -0.0063(11)
C15 0.0593(13) 0.0465(11) 0.0527(12) -0.0152(10) -0.0157(10) 0.0035(9)
C16 0.0578(12) 0.0462(11) 0.0528(12) -0.0144(10) -0.0137(10) 0.0027(9)
C17 0.0713(15) 0.0589(13) 0.0766(15) -0.0088(12) -0.0280(12) -0.0103(12)
C18 0.0808(17) 0.0621(14) 0.0797(16) -0.0024(13) -0.0254(14) -0.0194(12)
C19 0.0631(15) 0.0640(15) 0.0690(15) 0.0020(12) -0.0070(12) -0.0056(12)
C20 0.0687(16) 0.0982(19) 0.0845(17) 0.0023(15) -0.0299(14) -0.0156(15)
C21 0.0715(16) 0.0773(16) 0.0731(15) -0.0017(13) -0.0262(13) -0.0208(12)
F2 0.0942(11) 0.0851(10) 0.1362(14) 0.0306(9) -0.0395(10) 0.0049(9)
N3 0.0587(10) 0.0543(10) 0.0552(10) 0.0061(8) -0.0123(8) 0.0019(8)
N4 0.0548(10) 0.0481(9) 0.0566(10) -0.0044(8) -0.0174(8) 0.0021(8)
C22 0.0616(13) 0.0513(12) 0.0654(14) -0.0104(10) -0.0212(11) 0.0058(10)
C23 0.0821(17) 0.0755(16) 0.0731(15) -0.0203(14) -0.0306(13) 0.0239(13)
C24 0.0872(19) 0.0792(17) 0.098(2) -0.0091(15) -0.0447(17) 0.0315(15)
C25 0.0682(15) 0.0670(15) 0.104(2) 0.0027(12) -0.0344(15) 0.0104(14)
C26 0.0635(14) 0.0565(13) 0.0747(15) 0.0005(11) -0.0202(12) 0.0006(11)
C27 0.0580(12) 0.0397(10) 0.0630(13) -0.0072(9) -0.0216(10) 0.0033(9)
C28 0.0570(12) 0.0525(12) 0.0590(13) -0.0080(10) -0.0123(10) 0.0014(10)
C29 0.0501(12) 0.0493(11) 0.0529(11) -0.0045(9) -0.0147(9) 0.0068(9)
C30 0.0562(13) 0.0717(15) 0.0668(14) -0.0117(11) -0.0094(11) -0.0053(12)
C31 0.0655(15) 0.0899(18) 0.0701(16) 0.0015(14) -0.0118(12) -0.0131(14)
C32 0.0904(18) 0.0582(14) 0.0666(15) 0.0071(13) -0.0321(14) -0.0061(11)
C33 0.0955(19) 0.0577(14) 0.0742(16) -0.0244(13) -0.0386(15) 0.0117(12)
C34 0.0631(13) 0.0621(13) 0.0576(13) -0.0151(11) -0.0138(10) 0.0075(11)
C35 0.0742(15) 0.0489(12) 0.0660(14) -0.0045(11) -0.0128(12) 0.0069(10)
C36 0.0582(12) 0.0436(11) 0.0568(12) -0.0102(9) -0.0208(10) 0.0031(9)
C37 0.0571(12) 0.0429(11) 0.0596(12) -0.0095(9) -0.0237(10) 0.0034(9)
C38 0.0680(14) 0.0595(14) 0.0793(15) -0.0096(12) -0.0211(12) 0.0216(12)
C39 0.0844(18) 0.0587(15) 0.102(2) -0.0045(13) -0.0373(16) 0.0249(14)
C40 0.0695(16) 0.0560(14) 0.0954(19) 0.0102(12) -0.0344(15) 0.0022(13)
C41 0.0666(15) 0.0907(18) 0.0720(16) 0.0111(14) -0.0142(12) 0.0032(14)
C42 0.0674(15) 0.0681(15) 0.0643(14) 0.0008(12) -0.0165(12) 0.0136(11)

loop_
_atom_type_symbol
_atom_type_description
_atom_type_scat_dispersion_real
_atom_type_scat_dispersion_imag
_atom_type_scat_source
C C 0.0033 0.0016 'International Tables Vol C Tables 4.2.6.8 and 6.1.1.4'
H H 0.0000 0.0000 'International Tables Vol C Tables 4.2.6.8 and 6.1.1.4'
N N 0.0061 0.0033 'International Tables Vol C Tables 4.2.6.8 and 6.1.1.4'
F F 0.0171 0.0103 'International Tables Vol C Tables 4.2.6.8 and 6.1.1.4'

loop_
_geom_angle_atom_site_label_1
_geom_angle_atom_site_label_2
_geom_angle_atom_site_label_3
_geom_angle
_geom_angle_publ_flag
N2 N1 C6 119.54(17) ?
N2 N1 C7 112.50(16) ?
C6 N1 C7 125.62(17) ?
C15 N2 N1 109.29(17) ?
C2 C1 C6 120.3(2) ?
C2 C1 H1A 119.9 ?
C6 C1 H1A 119.9 ?
C3 C2 C1 121.5(3) ?
C3 C2 H2B 119.3 ?
C1 C2 H2B 119.3 ?
C2 C3 C4 118.6(2) ?
C2 C3 H3A 120.7 ?
C4 C3 H3A 120.7 ?
C3 C4 C5 121.3(2) ?
C3 C4 H4A 119.3 ?
C5 C4 H4A 119.3 ?
C4 C5 C6 119.8(2) ?
C4 C5 H5A 120.1 ?
C6 C5 H5A 120.1 ?
C1 C6 C5 118.5(2) ?
C1 C6 N1 120.98(19) ?
C5 C6 N1 120.5(2) ?
N1 C7 C8 112.05(17) yes
N1 C7 C14 102.14(16) ?
C8 C7 C14 113.79(17) ?
N1 C7 H7A 109.5 ?
C8 C7 H7A 109.5 ?
C14 C7 H7A 109.5 ?
C9 C8 C13 118.1(2) ?
C9 C8 C7 120.9(2) ?
C13 C8 C7 121.00(19) ?
C8 C9 C10 119.9(3) ?
C8 C9 H9A 120.0 ?
C10 C9 H9A 120.0 ?
C11 C10 C9 121.1(3) ?
C11 C10 H10A 119.5 ?
C9 C10 H10A 119.5 ?
C12 C11 C10 119.4(3) ?
C12 C11 H11A 120.3 ?
C10 C11 H11A 120.3 ?
C11 C12 C13 120.2(3) ?
C11 C12 H12A 119.9 ?
C13 C12 H12A 119.9 ?
C8 C13 C12 121.3(2) ?
C8 C13 H13A 119.4 ?
C12 C13 H13A 119.4 ?
C15 C14 C7 102.83(17) ?
C15 C14 H14A 111.2 ?
C7 C14 H14A 111.2 ?
C15 C14 H14B 111.2 ?
C7 C14 H14B 111.2 ?
H14A C14 H14B 109.1 ?
N2 C15 C16 121.78(18) ?
N2 C15 C14 113.18(18) ?
C16 C15 C14 125.03(18) ?
C21 C16 C17 117.7(2) ?
C21 C16 C15 121.24(19) ?
C17 C16 C15 121.06(19) ?
C18 C17 C16 122.0(2) ?
C18 C17 H17A 119.0 ?
C16 C17 H17A 119.0 ?
C19 C18 C17 117.9(2) ?
C19 C18 H18A 121.0 ?
C17 C18 H18A 121.0 ?
C18 C19 F1 118.8(2) ?
C18 C19 C20 122.6(2) ?
F1 C19 C20 118.6(2) ?
C19 C20 C21 118.8(2) ?
C19 C20 H20A 120.6 ?
C21 C20 H20A 120.6 ?
C16 C21 C20 120.9(2) ?
C16 C21 H21A 119.5 ?
C20 C21 H21A 119.5 ?
N4 N3 C27 119.02(16) ?
N4 N3 C28 112.10(15) ?
C27 N3 C28 125.33(17) ?
C36 N4 N3 109.16(16) ?
C23 C22 C27 120.4(2) ?
C23 C22 H22A 119.8 ?
C27 C22 H22A 119.8 ?
C24 C23 C22 121.1(2) ?
C24 C23 H23A 119.4 ?
C22 C23 H23A 119.4 ?
C25 C24 C23 118.6(2) ?
C25 C24 H24A 120.7 ?
C23 C24 H24A 120.7 ?
C24 C25 C26 121.4(2) ?
C24 C25 H25A 119.3 ?
C26 C25 H25A 119.3 ?
C27 C26 C25 120.0(2) ?
C27 C26 H26A 120.0 ?
C25 C26 H26A 120.0 ?
C26 C27 C22 118.44(19) ?
C26 C27 N3 120.03(19) ?
C22 C27 N3 121.52(18) ?
N3 C28 C29 112.28(17) yes
N3 C28 C35 102.32(16) ?
C29 C28 C35 113.75(17) ?
N3 C28 H28A 109.4 ?
C29 C28 H28A 109.4 ?
C35 C28 H28A 109.4 ?
C30 C29 C34 118.0(2) ?
C30 C29 C28 120.8(2) ?
C34 C29 C28 121.25(18) ?
C29 C30 C31 121.2(2) ?
C29 C30 H30A 119.4 ?
C31 C30 H30A 119.4 ?
C32 C31 C30 120.5(2) ?
C32 C31 H31A 119.7 ?
C30 C31 H31A 119.7 ?
C33 C32 C31 119.5(2) ?
C33 C32 H32A 120.2 ?
C31 C32 H32A 120.2 ?
C32 C33 C34 120.0(2) ?
C32 C33 H33A 120.0 ?
C34 C33 H33A 120.0 ?
C29 C34 C33 120.8(2) ?
C29 C34 H34A 119.6 ?
C33 C34 H34A 119.6 ?
C36 C35 C28 102.52(16) ?
C36 C35 H35A 111.3 ?
C28 C35 H35A 111.3 ?
C36 C35 H35B 111.3 ?
C28 C35 H35B 111.3 ?
H35A C35 H35B 109.2 ?
N4 C36 C37 121.32(18) ?
N4 C36 C35 113.83(17) ?
C37 C36 C35 124.82(18) ?
C42 C37 C38 118.23(19) ?
C42 C37 C36 121.21(18) ?
C38 C37 C36 120.54(19) ?
C39 C38 C37 121.2(2) ?
C39 C38 H38A 119.4 ?
C37 C38 H38A 119.4 ?
C40 C39 C38 118.5(2) ?
C40 C39 H39A 120.8 ?
C38 C39 H39A 120.8 ?
C39 C40 F2 119.1(2) ?
C39 C40 C41 122.5(2) ?
F2 C40 C41 118.4(2) ?
C42 C41 C40 118.8(2) ?
C42 C41 H41A 120.6 ?
C40 C41 H41A 120.6 ?
C41 C42 C37 120.7(2) ?
C41 C42 H42A 119.6 ?
C37 C42 H42A 119.6 ?

loop_
_geom_bond_atom_site_label_1
_geom_bond_atom_site_label_2
_geom_bond_distance
_geom_bond_publ_flag
F1 C19 1.366(2) yes
N1 N2 1.374(2) yes
N1 C6 1.396(3) yes
N1 C7 1.469(3) yes
N2 C15 1.298(2) yes
C1 C2 1.379(3) yes
C1 C6 1.386(3) ?
C1 H1A 0.9300 ?
C2 C3 1.365(3) ?
C2 H2B 0.9300 ?
C3 C4 1.368(4) yes
C3 H3A 0.9300 ?
C4 C5 1.389(3) ?
C4 H4A 0.9300 ?
C5 C6 1.389(3) ?
C5 H5A 0.9300 ?
C7 C8 1.531(3) yes
C7 C14 1.540(3) ?
C7 H7A 0.9800 ?
C8 C9 1.368(3) yes
C8 C13 1.384(3) ?
C9 C10 1.407(4) ?
C9 H9A 0.9300 ?
C10 C11 1.367(4) ?
C10 H10A 0.9300 ?
C11 C12 1.347(4) ?
C11 H11A 0.9300 ?
C12 C13 1.399(3) ?
C12 H12A 0.9300 ?
C13 H13A 0.9300 ?
C14 C15 1.491(3) ?
C14 H14A 0.9700 ?
C14 H14B 0.9700 ?
C15 C16 1.459(3) ?
C16 C21 1.372(3) yes
C16 C17 1.391(3) ?
C17 C18 1.381(3) ?
C17 H17A 0.9300 ?
C18 C19 1.338(3) ?
C18 H18A 0.9300 ?
C19 C20 1.373(3) ?
C20 C21 1.376(3) ?
C20 H20A 0.9300 ?
C21 H21A 0.9300 ?
F2 C40 1.357(2) yes
N3 N4 1.378(2) yes
N3 C27 1.396(2) yes
N3 C28 1.477(3) yes
N4 C36 1.295(2) yes
C22 C23 1.376(3) yes
C22 C27 1.392(3) ?
C22 H22A 0.9300 ?
C23 C24 1.375(3) ?
C23 H23A 0.9300 ?
C24 C25 1.366(4) ?
C24 H24A 0.9300 ?
C25 C26 1.386(3) yes
C25 H25A 0.9300 ?
C26 C27 1.384(3) ?
C26 H26A 0.9300 ?
C28 C29 1.521(3) ?
C28 C35 1.540(3) ?
C28 H28A 0.9800 ?
C29 C30 1.374(3) yes
C29 C34 1.384(3) ?
C30 C31 1.384(3) ?
C30 H30A 0.9300 ?
C31 C32 1.370(3) ?
C31 H31A 0.9300 ?
C32 C33 1.363(3) ?
C32 H32A 0.9300 ?
C33 C34 1.400(3) ?
C33 H33A 0.9300 ?
C34 H34A 0.9300 ?
C35 C36 1.490(3) ?
C35 H35A 0.9700 ?
C35 H35B 0.9700 ?
C36 C37 1.463(3) ?
C37 C42 1.378(3) ?
C37 C38 1.399(3) yes
C38 C39 1.375(3) ?
C38 H38A 0.9300 ?
C39 C40 1.345(3) ?
C39 H39A 0.9300 ?
C40 C41 1.378(3) ?
C41 C42 1.373(3) ?
C41 H41A 0.9300 ?
C42 H42A 0.9300 ?

loop_
_cod_related_entry_id
_cod_related_entry_database
_cod_related_entry_code
1 ChemSpider 3723234
